data_1526219
loop_
_publ_author_name
'Gurbanova, O.A.'
'Rastsvetaeva, R.K.'
'Chukanov, N.V.'

_publ_section_title
;
 Crystal structure of a new member of the brackebushite group Pb2 Fe (V
 O4)2 (O H)
;
_journal_name_full 'Doklady Akad. Nauk'
_journal_page_first 204
_journal_page_last 207
_journal_volume 378
_journal_year 2001
_chemical_formula_sum 'Al0.1 Fe0.75 H Mn0.15 O9 Pb1.8 V2 Zn0.2'
_chemical_name_systematic '(Pb1.8 Zn0.2) (Mn0.15 Al0.1 Fe0.75) (V O4)2 (O H)'
_space_group_IT_number 11
_symmetry_space_group_name_Hall '-P 2yb'
_symmetry_space_group_name_H-M 'P 1 21/m 1'
_cell_angle_alpha 90
_cell_angle_beta 111.1
_cell_angle_gamma 90
_cell_formula_units_Z 2
_cell_length_a 8.782
_cell_length_b 6.148
_cell_length_c 7.628
_cell_volume 384.236
_citation_journal_id_ASTM DAKNEQ
_cod_data_source_file Gurbanova_DAKNEQ_2001_1038.cif
_cod_data_source_block H1Al0.1Fe0.75Mn0.15O9Pb1.8V2Zn0.2
_cod_original_cell_volume 384.2359
_cod_original_formula_sum 'H1 Al0.1 Fe0.75 Mn0.15 O9 Pb1.8 V2 Zn0.2'
_cod_database_code 1526219

loop_
_symmetry_equiv_pos_as_xyz
x,y,z
-x,y+1/2,-z
-x,-y,-z
x,-y-1/2,z

loop_
_atom_site_label
_atom_site_type_symbol
_atom_site_fract_x
_atom_site_fract_y
_atom_site_fract_z
_atom_site_occupancy
_atom_site_U_iso_or_equiv
V1 V+5 0.8267 0.75 0.5543 1 0.0
O7 O-2 0.071 0.75 0.17 1 0.0
O6 O-2 0.536 0.75 0.076 1 0.0
Pb1 Pb+2 0.4028 0.75 0.3271 0.8 0.0
O4 O-2 0.551 0.75 0.733 1 0.0
O3 O-2 0.937 0.75 0.795 1 0.0
Pb2 Pb+2 0.2504 0.75 0.7346 1 0.0
O1 O-2 0.7 0.973 0.494 1 0.0
O5 O-2 0.216 0.016 -0.011 1 0.0
O2 O-2 0.958 0.75 0.45 1 0.0
Al1 Al+3 0 0 0 0.1 0.0
Zn1 Zn+2 0.4028 0.75 0.3271 0.2 0.0
Mn1 Mn+3 0 0 0 0.15 0.0
Fe1 Fe+3 0 0 0 0.75 0.0
V2 V+5 0.6648 0.75 0.9588 1 0.0
